data_2220672
loop_
_publ_author_name
'Xia, Hai-Tao'
'Liu, Yu-Fen'
'Yang, Shu-Ping'
'Wang, Da-Qi'

_publ_section_title
Bis{6,6'-dimethoxy-2,2'-[ethane-1,2-diylbis(iminomethylene)]diphenolato(1.5{-})-\k^4^<i>O</i>,<i>N</i>,<i>N</i>',<i>O</i>'}terbium(III)
_journal_issue 2
_journal_name_full 'Acta Crystallographica Section E'
_journal_page_first m201
_journal_paper_doi 10.1107/S1600536809001494
_journal_volume 65
_journal_year 2009
_chemical_formula_iupac '[Tb (C18 H22.5 N2 O4)2]'
_chemical_formula_moiety 'C36 H45 N4 O8 Tb'
_chemical_formula_sum 'C36 H45 N4 O8 Tb'
_chemical_formula_weight 820.68
_chemical_name_systematic
;Bis{6,6'-dimethoxy-2,2'-[ethane-1,2-diylbis(iminomethylene)]diphenolato(1.5-)-
\k^4^<i>O</i>,<i>N</i>,<i>N</i>',<i>O</i>'}terbium(III)
;
_space_group_IT_number 45
_symmetry_cell_setting orthorhombic
_symmetry_space_group_name_Hall 'I 2 -2c'
_symmetry_space_group_name_H-M 'I b a 2'
_atom_sites_solution_hydrogens geom
_atom_sites_solution_primary direct
_atom_sites_solution_secondary difmap
_audit_creation_method SHELXL-97
_cell_angle_alpha 90.00
_cell_angle_beta 90.00
_cell_angle_gamma 90.00
_cell_formula_units_Z 4
_cell_length_a 21.885(2)
_cell_length_b 11.1407(10)
_cell_length_c 14.0928(14)
_cell_measurement_reflns_used 3398
_cell_measurement_temperature 298(2)
_cell_measurement_theta_max 25.78
_cell_measurement_theta_min 2.891
_cell_volume 3436.0(6)
_computing_cell_refinement '<i>SAINT</i> (Siemens, 1996)'
_computing_data_collection '<i>SMART</i> (Siemens, 1996)'
_computing_data_reduction 'SAINT (Siemens, 1996)'
_computing_molecular_graphics 'SHELXTL (Sheldrick, 2008)'
_computing_publication_material 'SHELXTL (Sheldrick, 2008)'
_computing_structure_refinement 'SHELXL97 (Sheldrick, 2008)'
_computing_structure_solution 'SHELXS97 (Sheldrick, 2008)'
_diffrn_ambient_temperature 298(2)
_diffrn_measured_fraction_theta_full 0.992
_diffrn_measured_fraction_theta_max 0.992
_diffrn_measurement_device_type 'Siemens SMART 1000 CCD area-detector'
_diffrn_measurement_method '\f and \w'
_diffrn_radiation_monochromator graphite
_diffrn_radiation_source 'fine-focus sealed tube'
_diffrn_radiation_type MoK\a
_diffrn_radiation_wavelength 0.71073
_diffrn_reflns_av_R_equivalents 0.0464
_diffrn_reflns_av_sigmaI/netI 0.0634
_diffrn_reflns_limit_h_max 24
_diffrn_reflns_limit_h_min -26
_diffrn_reflns_limit_k_max 9
_diffrn_reflns_limit_k_min -13
_diffrn_reflns_limit_l_max 13
_diffrn_reflns_limit_l_min -16
_diffrn_reflns_number 7735
_diffrn_reflns_theta_full 25.01
_diffrn_reflns_theta_max 25.01
_diffrn_reflns_theta_min 1.86
_diffrn_standards_decay_% 0
_diffrn_standards_interval_count 0
_diffrn_standards_interval_time 0
_diffrn_standards_number 0
_exptl_absorpt_coefficient_mu 2.116
_exptl_absorpt_correction_T_max 0.8006
_exptl_absorpt_correction_T_min 0.5331
_exptl_absorpt_correction_type multi-scan
_exptl_absorpt_process_details '(SADABS; Sheldrick, 1996)'
_exptl_crystal_colour brown
_exptl_crystal_density_diffrn 1.586
_exptl_crystal_density_method 'not measured'
_exptl_crystal_description block
_exptl_crystal_F_000 1672
_exptl_crystal_size_max 0.34
_exptl_crystal_size_mid 0.19
_exptl_crystal_size_min 0.11
_refine_diff_density_max 1.092
_refine_diff_density_min -1.603
_refine_ls_abs_structure_details 'Flack (1983), 1230  Freidel pairs'
_refine_ls_abs_structure_Flack 0.07(4)
_refine_ls_extinction_method none
_refine_ls_goodness_of_fit_ref 1.075
_refine_ls_hydrogen_treatment constr
_refine_ls_matrix_type full
_refine_ls_number_parameters 222
_refine_ls_number_reflns 2820
_refine_ls_number_restraints 1
_refine_ls_restrained_S_all 1.075
_refine_ls_R_factor_all 0.0763
_refine_ls_R_factor_gt 0.0439
_refine_ls_shift/su_max 0.001
_refine_ls_shift/su_mean 0.000
_refine_ls_structure_factor_coef Fsqd
_refine_ls_weighting_details 'calc w=1/[\s^2^(Fo^2^)+(0.0351P)^2^+45.2805P] where P=(Fo^2^+2Fc^2^)/3'
_refine_ls_weighting_scheme calc
_refine_ls_wR_factor_gt 0.1001
_refine_ls_wR_factor_ref 0.1255
_reflns_number_gt 1893
_reflns_number_total 2820
_reflns_threshold_expression I>2\s(I)
_cod_data_source_file at2682.cif
_cod_data_source_block I
_cod_database_code 2220672
_cod_database_fobs_code 2220672

loop_
_symmetry_equiv_pos_as_xyz
'x, y, z'
'-x, -y, z'
'x+1/2, -y+1/2, z'
'-x+1/2, y+1/2, z'
'x+1/2, y+1/2, z+1/2'
'-x+1/2, -y+1/2, z+1/2'
'x+1, -y+1, z+1/2'
'-x+1, y+1, z+1/2'

loop_
_atom_site_type_symbol
_atom_site_label
_atom_site_fract_x
_atom_site_fract_y
_atom_site_fract_z
_atom_site_U_iso_or_equiv
_atom_site_adp_type
_atom_site_calc_flag
_atom_site_refinement_flags
_atom_site_occupancy
_atom_site_disorder_assembly
_atom_site_disorder_group
Tb Tb1 0.5000 0.5000 0.34645(16) 0.03630(19) Uani d S 1 . .
N N1 0.6048(4) 0.5729(9) 0.4107(7) 0.044(2) Uani d . 1 . .
H H1 0.6336 0.5343 0.3755 0.053 Uiso calc R 1 . .
N N2 0.5341(4) 0.7104(8) 0.2793(7) 0.042(2) Uani d . 1 . .
H H2 0.5156 0.7651 0.3177 0.051 Uiso calc R 1 . .
O O1 0.5348(3) 0.3643(7) 0.4462(5) 0.0430(19) Uani d . 1 . .
O O2 0.5618(4) 0.1315(8) 0.4292(7) 0.063(3) Uani d . 1 . .
O O3 0.4318(3) 0.5592(6) 0.2408(5) 0.0363(17) Uani d . 1 . .
H H3C 0.4011 0.5141 0.2510 0.054 Uiso d PR 0.50 . .
O O4 0.3133(3) 0.5867(7) 0.2682(6) 0.047(2) Uani d . 1 . .
C C1 0.6151(6) 0.7008(13) 0.3952(12) 0.052(4) Uani d . 1 . .
H H1A 0.6575 0.7205 0.4073 0.063 Uiso calc R 1 . .
H H1B 0.5898 0.7474 0.4381 0.063 Uiso calc R 1 . .
C C2 0.5989(6) 0.7296(13) 0.2937(12) 0.054(4) Uani d . 1 . .
H H2A 0.6092 0.8125 0.2800 0.064 Uiso calc R 1 . .
H H2B 0.6221 0.6786 0.2512 0.064 Uiso calc R 1 . .
C C3 0.6163(6) 0.5383(13) 0.5089(9) 0.059(4) Uani d . 1 . .
H H3A 0.5802 0.5532 0.5471 0.071 Uiso calc R 1 . .
H H3B 0.6497 0.5853 0.5346 0.071 Uiso calc R 1 . .
C C4 0.6326(6) 0.4039(14) 0.5116(9) 0.055(3) Uani d . 1 . .
C C5 0.5898(6) 0.3267(14) 0.4759(9) 0.045(4) Uani d . 1 . .
C C6 0.6039(6) 0.2012(13) 0.4677(9) 0.056(4) Uani d . 1 . .
C C7 0.6629(7) 0.1649(16) 0.5002(11) 0.061(5) Uani d . 1 . .
H H7 0.6744 0.0846 0.4973 0.073 Uiso calc R 1 . .
C C8 0.7010(7) 0.2462(17) 0.5346(11) 0.069(4) Uani d . 1 . .
H H8 0.7395 0.2204 0.5538 0.082 Uiso calc R 1 . .
C C9 0.6884(6) 0.3600(16) 0.5434(10) 0.065(4) Uani d . 1 . .
H H9 0.7167 0.4117 0.5708 0.078 Uiso calc R 1 . .
C C10 0.5795(8) 0.0145(14) 0.4051(13) 0.087(5) Uani d . 1 . .
H H10A 0.6170 0.0172 0.3698 0.130 Uiso calc R 1 . .
H H10B 0.5482 -0.0220 0.3670 0.130 Uiso calc R 1 . .
H H10C 0.5853 -0.0317 0.4618 0.130 Uiso calc R 1 . .
C C11 0.5116(6) 0.7377(12) 0.1847(9) 0.050(3) Uani d . 1 . .
H H11A 0.5211 0.6718 0.1422 0.060 Uiso calc R 1 . .
H H11B 0.5316 0.8093 0.1609 0.060 Uiso calc R 1 . .
C C12 0.4438(6) 0.7571(11) 0.1875(8) 0.044(3) Uani d . 1 . .
C C13 0.4076(6) 0.6638(12) 0.2215(9) 0.039(3) Uani d . 1 . .
C C14 0.3444(5) 0.6833(11) 0.2345(8) 0.044(3) Uani d . 1 . .
C C15 0.3193(7) 0.7932(13) 0.2107(10) 0.052(4) Uani d . 1 . .
H H15 0.2775 0.8066 0.2167 0.063 Uiso calc R 1 . .
C C16 0.3576(7) 0.8827(13) 0.1777(11) 0.059(4) Uani d . 1 . .
H H16 0.3410 0.9577 0.1643 0.070 Uiso calc R 1 . .
C C17 0.4159(7) 0.8665(12) 0.1647(9) 0.057(3) Uani d . 1 . .
H H17 0.4394 0.9285 0.1398 0.068 Uiso calc R 1 . .
C C18 0.2533(6) 0.6067(14) 0.2980(10) 0.067(4) Uani d . 1 . .
H H18A 0.2516 0.6790 0.3350 0.101 Uiso calc R 1 . .
H H18B 0.2398 0.5402 0.3360 0.101 Uiso calc R 1 . .
H H18C 0.2272 0.6146 0.2436 0.101 Uiso calc R 1 . .

loop_
_atom_site_aniso_label
_atom_site_aniso_U_11
_atom_site_aniso_U_22
_atom_site_aniso_U_33
_atom_site_aniso_U_12
_atom_site_aniso_U_13
_atom_site_aniso_U_23
Tb1 0.0277(3) 0.0393(3) 0.0419(3) 0.0000(3) 0.000 0.000
N1 0.032(5) 0.052(6) 0.049(6) 0.003(5) 0.002(4) -0.017(5)
N2 0.035(5) 0.041(6) 0.051(6) -0.005(4) 0.008(4) -0.001(5)
O1 0.029(4) 0.058(5) 0.042(4) 0.012(4) -0.002(3) 0.008(4)
O2 0.056(6) 0.057(6) 0.075(7) 0.017(5) 0.012(5) 0.016(5)
O3 0.034(4) 0.033(4) 0.041(4) 0.007(4) -0.010(4) -0.004(4)
O4 0.035(4) 0.055(5) 0.052(5) 0.006(4) -0.004(4) 0.002(4)
C1 0.032(7) 0.057(9) 0.068(10) -0.009(6) 0.007(6) -0.019(8)
C2 0.042(8) 0.047(8) 0.072(10) -0.011(6) 0.014(7) -0.011(7)
C3 0.047(7) 0.076(10) 0.055(8) 0.000(7) -0.001(6) -0.014(7)
C4 0.041(7) 0.078(10) 0.047(7) 0.012(7) -0.003(6) -0.002(7)
C5 0.037(8) 0.063(10) 0.033(8) 0.013(8) 0.004(6) 0.003(7)
C6 0.046(8) 0.071(10) 0.052(8) 0.021(7) 0.007(6) 0.012(7)
C7 0.049(10) 0.075(12) 0.060(10) 0.021(9) 0.007(7) 0.012(8)
C8 0.054(9) 0.092(13) 0.060(9) 0.018(9) -0.001(7) 0.007(9)
C9 0.050(8) 0.091(12) 0.055(8) 0.009(8) -0.005(7) -0.002(8)
C10 0.084(11) 0.069(11) 0.107(12) 0.008(9) 0.011(9) 0.015(10)
C11 0.053(9) 0.044(7) 0.053(7) -0.004(6) 0.011(6) 0.000(6)
C12 0.048(7) 0.042(7) 0.044(7) 0.005(6) 0.003(6) 0.001(6)
C13 0.040(8) 0.043(8) 0.034(8) 0.007(7) -0.006(6) -0.005(6)
C14 0.045(7) 0.047(7) 0.040(6) 0.009(6) -0.005(6) -0.002(6)
C15 0.047(8) 0.055(8) 0.055(9) 0.014(7) -0.005(6) 0.000(7)
C16 0.065(10) 0.051(9) 0.060(9) 0.014(7) -0.006(7) 0.001(7)
C17 0.063(9) 0.047(8) 0.060(8) 0.001(7) 0.005(7) 0.004(7)
C18 0.045(8) 0.080(10) 0.077(9) -0.001(7) -0.001(7) 0.007(8)

loop_
_atom_type_symbol
_atom_type_description
_atom_type_scat_dispersion_real
_atom_type_scat_dispersion_imag
_atom_type_scat_source
C C 0.0033 0.0016 'International Tables Vol C Tables 4.2.6.8 and 6.1.1.4'
H H 0.0000 0.0000 'International Tables Vol C Tables 4.2.6.8 and 6.1.1.4'
N N 0.0061 0.0033 'International Tables Vol C Tables 4.2.6.8 and 6.1.1.4'
O O 0.0106 0.0060 'International Tables Vol C Tables 4.2.6.8 and 6.1.1.4'
Tb Tb -0.1723 4.1537 'International Tables Vol C Tables 4.2.6.8 and 6.1.1.4'

loop_
_geom_angle_atom_site_label_1
_geom_angle_atom_site_label_2
_geom_angle_atom_site_label_3
_geom_angle_site_symmetry_1
_geom_angle_site_symmetry_3
_geom_angle
_geom_angle_publ_flag
O1 Tb1 O1 . 2_665 100.6(4) ?
O1 Tb1 O3 . 2_665 89.5(3) ?
O1 Tb1 O3 2_665 2_665 150.4(3) ?
O1 Tb1 O3 . . 150.4(3) ?
O1 Tb1 O3 2_665 . 89.5(3) ?
O3 Tb1 O3 2_665 . 95.3(4) ?
O1 Tb1 N1 . . 71.7(3) ?
O1 Tb1 N1 2_665 . 82.4(3) ?
O3 Tb1 N1 2_665 . 74.4(3) ?
O3 Tb1 N1 . . 137.6(3) ?
O1 Tb1 N1 . 2_665 82.4(3) ?
O1 Tb1 N1 2_665 2_665 71.7(3) ?
O3 Tb1 N1 2_665 2_665 137.6(3) ?
O3 Tb1 N1 . 2_665 74.4(3) ?
N1 Tb1 N1 . 2_665 139.2(4) ?
O1 Tb1 N2 . 2_665 73.5(3) ?
O1 Tb1 N2 2_665 2_665 137.9(3) ?
O3 Tb1 N2 2_665 2_665 71.6(3) ?
O3 Tb1 N2 . 2_665 80.3(3) ?
N1 Tb1 N2 . 2_665 130.8(3) ?
N1 Tb1 N2 2_665 2_665 66.2(3) ?
O1 Tb1 N2 . . 137.9(3) ?
O1 Tb1 N2 2_665 . 73.5(3) ?
O3 Tb1 N2 2_665 . 80.3(3) ?
O3 Tb1 N2 . . 71.6(3) ?
N1 Tb1 N2 . . 66.2(3) ?
N1 Tb1 N2 2_665 . 130.8(3) ?
N2 Tb1 N2 2_665 . 137.9(4) ?
O1 Tb1 H3C . . 132.2 ?
O1 Tb1 H3C 2_665 . 90.1 ?
O3 Tb1 H3C 2_665 . 103.7 ?
O3 Tb1 H3C . . 18.8 ?
N1 Tb1 H3C . . 156.0 ?
N1 Tb1 H3C 2_665 . 56.9 ?
N2 Tb1 H3C 2_665 . 68.0 ?
N2 Tb1 H3C . . 89.8 ?
C3 N1 C1 . . 112.0(11) ?
C3 N1 Tb1 . . 113.6(8) ?
C1 N1 Tb1 . . 112.9(7) ?
C3 N1 H1 . . 105.9 ?
C1 N1 H1 . . 105.9 ?
Tb1 N1 H1 . . 105.9 ?
C2 N2 C11 . . 115.4(10) ?
C2 N2 Tb1 . . 111.0(8) ?
C11 N2 Tb1 . . 114.8(7) ?
C2 N2 H2 . . 104.8 ?
C11 N2 H2 . . 104.8 ?
Tb1 N2 H2 . . 104.8 ?
C5 O1 Tb1 . . 136.4(8) ?
C6 O2 C10 . . 116.9(12) ?
C13 O3 Tb1 . . 132.8(7) ?
C13 O3 H3C . . 104.1 ?
Tb1 O3 H3C . . 104.1 ?
C14 O4 C18 . . 116.8(10) ?
N1 C1 C2 . . 108.3(12) ?
N1 C1 H1A . . 110.0 ?
C2 C1 H1A . . 110.0 ?
N1 C1 H1B . . 110.0 ?
C2 C1 H1B . . 110.0 ?
H1A C1 H1B . . 108.4 ?
N2 C2 C1 . . 109.3(12) ?
N2 C2 H2A . . 109.8 ?
C1 C2 H2A . . 109.8 ?
N2 C2 H2B . . 109.8 ?
C1 C2 H2B . . 109.8 ?
H2A C2 H2B . . 108.3 ?
N1 C3 C4 . . 108.7(10) ?
N1 C3 H3A . . 109.9 ?
C4 C3 H3A . . 109.9 ?
N1 C3 H3B . . 109.9 ?
C4 C3 H3B . . 109.9 ?
H3A C3 H3B . . 108.3 ?
C5 C4 C9 . . 119.9(14) ?
C5 C4 C3 . . 116.4(11) ?
C9 C4 C3 . . 123.6(13) ?
O1 C5 C4 . . 122.2(13) ?
O1 C5 C6 . . 118.2(13) ?
C4 C5 C6 . . 119.6(13) ?
O2 C6 C7 . . 126.6(14) ?
O2 C6 C5 . . 117.0(12) ?
C7 C6 C5 . . 116.4(15) ?
C8 C7 C6 . . 119.5(16) ?
C8 C7 H7 . . 120.2 ?
C6 C7 H7 . . 120.2 ?
C9 C8 C7 . . 124.5(16) ?
C9 C8 H8 . . 117.7 ?
C7 C8 H8 . . 117.7 ?
C8 C9 C4 . . 119.8(15) ?
C8 C9 H9 . . 120.1 ?
C4 C9 H9 . . 120.1 ?
O2 C10 H10A . . 109.5 ?
O2 C10 H10B . . 109.5 ?
H10A C10 H10B . . 109.5 ?
O2 C10 H10C . . 109.5 ?
H10A C10 H10C . . 109.5 ?
H10B C10 H10C . . 109.5 ?
N2 C11 C12 . . 110.0(9) ?
N2 C11 H11A . . 109.7 ?
C12 C11 H11A . . 109.7 ?
N2 C11 H11B . . 109.7 ?
C12 C11 H11B . . 109.7 ?
H11A C11 H11B . . 108.2 ?
C13 C12 C17 . . 118.7(12) ?
C13 C12 C11 . . 117.7(11) ?
C17 C12 C11 . . 123.4(11) ?
O3 C13 C12 . . 120.5(12) ?
O3 C13 C14 . . 120.4(12) ?
C12 C13 C14 . . 119.2(12) ?
O4 C14 C15 . . 125.8(11) ?
O4 C14 C13 . . 114.5(11) ?
C15 C14 C13 . . 119.6(12) ?
C14 C15 C16 . . 118.5(14) ?
C14 C15 H15 . . 120.7 ?
C16 C15 H15 . . 120.7 ?
C17 C16 C15 . . 122.8(14) ?
C17 C16 H16 . . 118.6 ?
C15 C16 H16 . . 118.6 ?
C16 C17 C12 . . 121.1(14) ?
C16 C17 H17 . . 119.5 ?
C12 C17 H17 . . 119.5 ?
O4 C18 H18A . . 109.5 ?
O4 C18 H18B . . 109.5 ?
H18A C18 H18B . . 109.5 ?
O4 C18 H18C . . 109.5 ?
H18A C18 H18C . . 109.5 ?
H18B C18 H18C . . 109.5 ?

loop_
_geom_bond_atom_site_label_1
_geom_bond_atom_site_label_2
_geom_bond_site_symmetry_2
_geom_bond_distance
_geom_bond_publ_flag
Tb1 O1 . 2.200(7) ?
Tb1 O1 2_665 2.200(7) ?
Tb1 O3 2_665 2.210(7) ?
Tb1 O3 . 2.210(7) ?
Tb1 N1 . 2.596(9) ?
Tb1 N1 2_665 2.596(9) ?
Tb1 N2 2_665 2.636(9) ?
Tb1 N2 . 2.636(9) ?
Tb1 H3C . 2.5530 ?
N1 C3 . 1.458(16) ?
N1 C1 . 1.458(17) ?
N1 H1 . 0.9100 ?
N2 C2 . 1.449(16) ?
N2 C11 . 1.453(15) ?
N2 H2 . 0.9100 ?
O1 C5 . 1.342(15) ?
O2 C6 . 1.323(16) ?
O2 C10 . 1.402(17) ?
O3 C13 . 1.308(14) ?
O3 H3C . 0.8499 ?
O4 C14 . 1.360(14) ?
O4 C18 . 1.395(15) ?
C1 C2 . 1.508(17) ?
C1 H1A . 0.9700 ?
C1 H1B . 0.9700 ?
C2 H2A . 0.9700 ?
C2 H2B . 0.9700 ?
C3 C4 . 1.54(2) ?
C3 H3A . 0.9700 ?
C3 H3B . 0.9700 ?
C4 C5 . 1.37(2) ?
C4 C9 . 1.390(18) ?
C5 C6 . 1.436(19) ?
C6 C7 . 1.427(19) ?
C7 C8 . 1.32(2) ?
C7 H7 . 0.9300 ?
C8 C9 . 1.30(2) ?
C8 H8 . 0.9300 ?
C9 H9 . 0.9300 ?
C10 H10A . 0.9600 ?
C10 H10B . 0.9600 ?
C10 H10C . 0.9600 ?
C11 C12 . 1.500(17) ?
C11 H11A . 0.9700 ?
C11 H11B . 0.9700 ?
C12 C13 . 1.392(18) ?
C12 C17 . 1.400(17) ?
C13 C14 . 1.412(17) ?
C14 C15 . 1.383(18) ?
C15 C16 . 1.38(2) ?
C15 H15 . 0.9300 ?
C16 C17 . 1.30(2) ?
C16 H16 . 0.9300 ?
C17 H17 . 0.9300 ?
C18 H18A . 0.9600 ?
C18 H18B . 0.9600 ?
C18 H18C . 0.9600 ?

loop_
_geom_hbond_atom_site_label_D
_geom_hbond_atom_site_label_H
_geom_hbond_atom_site_label_A
_geom_hbond_site_symmetry_A
_geom_hbond_distance_DH
_geom_hbond_distance_HA
_geom_hbond_distance_DA
_geom_hbond_angle_DHA
O3 H3C O4 . 0.85 2.10 2.640(10) 120.9
N1 H1 O4 2_665 0.91 2.34 3.226(12) 166.0
N2 H2 O2 2_665 0.91 2.58 3.459(13) 162.4

loop_
_geom_torsion_atom_site_label_1
_geom_torsion_atom_site_label_2
_geom_torsion_atom_site_label_3
_geom_torsion_atom_site_label_4
_geom_torsion_site_symmetry_1
_geom_torsion_site_symmetry_2
_geom_torsion_site_symmetry_3
_geom_torsion_site_symmetry_4
_geom_torsion
_geom_torsion_publ_flag
O1 Tb1 N1 C3 . . . . -33.9(8) ?
O1 Tb1 N1 C3 2_665 . . . 69.9(8) ?
O3 Tb1 N1 C3 2_665 . . . -128.7(8) ?
O3 Tb1 N1 C3 . . . . 150.8(7) ?
N1 Tb1 N1 C3 2_665 . . . 19.6(7) ?
N2 Tb1 N1 C3 2_665 . . . -81.0(9) ?
N2 Tb1 N1 C3 . . . . 145.2(9) ?
O1 Tb1 N1 C1 . . . . -162.8(9) ?
O1 Tb1 N1 C1 2_665 . . . -59.0(8) ?
O3 Tb1 N1 C1 2_665 . . . 102.4(9) ?
O3 Tb1 N1 C1 . . . . 21.9(10) ?
N1 Tb1 N1 C1 2_665 . . . -109.3(8) ?
N2 Tb1 N1 C1 2_665 . . . 150.1(8) ?
N2 Tb1 N1 C1 . . . . 16.3(8) ?
O1 Tb1 N2 C2 . . . . 18.6(10) ?
O1 Tb1 N2 C2 2_665 . . . 106.2(9) ?
O3 Tb1 N2 C2 2_665 . . . -59.8(8) ?
O3 Tb1 N2 C2 . . . . -158.7(9) ?
N1 Tb1 N2 C2 . . . . 17.3(8) ?
N1 Tb1 N2 C2 2_665 . . . 152.7(8) ?
N2 Tb1 N2 C2 2_665 . . . -108.0(8) ?
O1 Tb1 N2 C11 . . . . 151.7(7) ?
O1 Tb1 N2 C11 2_665 . . . -120.7(8) ?
O3 Tb1 N2 C11 2_665 . . . 73.3(7) ?
O3 Tb1 N2 C11 . . . . -25.6(7) ?
N1 Tb1 N2 C11 . . . . 150.5(8) ?
N1 Tb1 N2 C11 2_665 . . . -74.1(8) ?
N2 Tb1 N2 C11 2_665 . . . 25.2(7) ?
O1 Tb1 O1 C5 2_665 . . . -106.5(12) ?
O3 Tb1 O1 C5 2_665 . . . 45.5(12) ?
O3 Tb1 O1 C5 . . . . 145.3(11) ?
N1 Tb1 O1 C5 . . . . -28.3(11) ?
N1 Tb1 O1 C5 2_665 . . . -176.3(12) ?
N2 Tb1 O1 C5 2_665 . . . 116.4(12) ?
N2 Tb1 O1 C5 . . . . -29.5(13) ?
O1 Tb1 O3 C13 . . . . 144.3(10) ?
O1 Tb1 O3 C13 2_665 . . . 33.4(11) ?
O3 Tb1 O3 C13 2_665 . . . -117.4(11) ?
N1 Tb1 O3 C13 . . . . -44.8(12) ?
N1 Tb1 O3 C13 2_665 . . . 104.5(11) ?
N2 Tb1 O3 C13 2_665 . . . 172.3(11) ?
N2 Tb1 O3 C13 . . . . -39.4(11) ?
C3 N1 C1 C2 . . . . -177.0(11) ?
Tb1 N1 C1 C2 . . . . -47.3(12) ?
C11 N2 C2 C1 . . . . 178.6(11) ?
Tb1 N2 C2 C1 . . . . -48.6(12) ?
N1 C1 C2 N2 . . . . 65.1(13) ?
C1 N1 C3 C4 . . . . -155.3(10) ?
Tb1 N1 C3 C4 . . . . 75.3(11) ?
N1 C3 C4 C5 . . . . -58.5(15) ?
N1 C3 C4 C9 . . . . 118.1(13) ?
Tb1 O1 C5 C4 . . . . 53.7(18) ?
Tb1 O1 C5 C6 . . . . -125.1(12) ?
C9 C4 C5 O1 . . . . 178.6(11) ?
C3 C4 C5 O1 . . . . -4.6(19) ?
C9 C4 C5 C6 . . . . -3(2) ?
C3 C4 C5 C6 . . . . 174.1(11) ?
C10 O2 C6 C7 . . . . -10(2) ?
C10 O2 C6 C5 . . . . 168.5(12) ?
O1 C5 C6 O2 . . . . 1.4(18) ?
C4 C5 C6 O2 . . . . -177.4(12) ?
O1 C5 C6 C7 . . . . -179.9(12) ?
C4 C5 C6 C7 . . . . 1.3(19) ?
O2 C6 C7 C8 . . . . 177.8(14) ?
C5 C6 C7 C8 . . . . -1(2) ?
C6 C7 C8 C9 . . . . 2(2) ?
C7 C8 C9 C4 . . . . -3(2) ?
C5 C4 C9 C8 . . . . 3(2) ?
C3 C4 C9 C8 . . . . -173.1(13) ?
C2 N2 C11 C12 . . . . -159.9(10) ?
Tb1 N2 C11 C12 . . . . 69.1(11) ?
N2 C11 C12 C13 . . . . -58.3(15) ?
N2 C11 C12 C17 . . . . 116.7(13) ?
Tb1 O3 C13 C12 . . . . 64.3(16) ?
Tb1 O3 C13 C14 . . . . -115.9(11) ?
C17 C12 C13 O3 . . . . 177.9(11) ?
C11 C12 C13 O3 . . . . -6.9(18) ?
C17 C12 C13 C14 . . . . -1.9(18) ?
C11 C12 C13 C14 . . . . 173.4(11) ?
C18 O4 C14 C15 . . . . -12.7(17) ?
C18 O4 C14 C13 . . . . 169.1(11) ?
O3 C13 C14 O4 . . . . 0.5(17) ?
C12 C13 C14 O4 . . . . -179.8(11) ?
O3 C13 C14 C15 . . . . -177.8(12) ?
C12 C13 C14 C15 . . . . 1.9(19) ?
O4 C14 C15 C16 . . . . 179.6(12) ?
C13 C14 C15 C16 . . . . -2(2) ?
C14 C15 C16 C17 . . . . 3(2) ?
C15 C16 C17 C12 . . . . -3(2) ?
C13 C12 C17 C16 . . . . 2(2) ?
C11 C12 C17 C16 . . . . -172.7(13) ?
